data_1531245
loop_
_publ_author_name
'Darriet, J.'
'Drillon, M.'
'Villeneuve, G.'
'Hagenmuller, P.'

_publ_section_title
;
 Interactions magnetiques dans des groupements binucleaires du ruthenium
 +V
;
_journal_name_full 'Journal of Solid State Chemistry'
_journal_page_first 213
_journal_page_last 220
_journal_volume 19
_journal_year 1976
_chemical_formula_sum 'Ba Ca0.3333 O3 Ru0.6667'
_chemical_name_systematic 'Ba Ca.3333 Ru.6667 O3'
_space_group_IT_number 194
_symmetry_space_group_name_Hall '-P 6c 2c'
_symmetry_space_group_name_H-M 'P 63/m m c'
_cell_angle_alpha 90
_cell_angle_beta 90
_cell_angle_gamma 120
_cell_formula_units_Z 6
_cell_length_a 5.9
_cell_length_b 5.9
_cell_length_c 14.57
_cell_volume 439.232
_citation_journal_id_ASTM JSSCBI
_cod_data_source_file Darriet_JSSCBI_1976_1236.cif
_cod_data_source_block Ba1Ca0.3333O3Ru0.6667
_cod_original_cell_volume 439.2322
_cod_original_formula_sum 'Ba1 Ca0.3333 O3 Ru0.6667'
_cod_database_code 1531245

loop_
_symmetry_equiv_pos_as_xyz
x,y,z
x-y,x,z+1/2
-y,x-y,z
-x,-y,z+1/2
-x+y,-x,z
y,-x+y,z+1/2
-y,-x,-z+1/2
x-y,-y,-z
x,x-y,-z+1/2
y,x,-z
-x+y,y,-z+1/2
-x,-x+y,-z
-x,-y,-z
-x+y,-x,-z-1/2
y,-x+y,-z
x,y,-z-1/2
x-y,x,-z
-y,x-y,-z-1/2
y,x,z-1/2
-x+y,y,z
-x,-x+y,z-1/2
-y,-x,z
x-y,-y,z-1/2
x,x-y,z

loop_
_atom_site_label
_atom_site_type_symbol
_atom_site_fract_x
_atom_site_fract_y
_atom_site_fract_z
_atom_site_occupancy
_atom_site_U_iso_or_equiv
Ba1 Ba+2 0 0 0.25 1 0.0
Ba2 Ba+2 0.3333 0.6667 0.093 1 0.0
O2 O-2 0.82 0.18 0.081 1 0.0
O1 O-2 0.511 0.489 0.25 1 0.0
Ru1 Ru+5 0.3333 0.6667 0.841 1 0.0
Ca1 Ca+2 0 0 0 1 0.0
